data_7000569
loop_
_publ_author_name
'Welch, Gregory C.'
'Prieto, Roberto'
'Dureen, Meghan A.'
'Lough, Alan J.'
'Labeodan, Oijsamola A.'
'H\"oltrichter-R\"ossmann, Thorsten'
'Stephan, Douglas W.'

_publ_section_title
;
 Reactions of phosphines with electron deficient boranes
;
_journal_coden_ASTM DTARAF
_journal_issue 9
_journal_name_full 'Dalton Transactions'
_journal_page_first 1559
_journal_page_last 1570
_journal_paper_doi 10.1039/b814486a
_journal_year 2009
_chemical_formula_sum 'C40 H41 B F15 O P'
_chemical_formula_weight 864.51
_space_group_IT_number 19
_symmetry_cell_setting orthorhombic
_symmetry_space_group_name_Hall 'P 2ac 2ab'
_symmetry_space_group_name_H-M 'P 21 21 21'
_atom_sites_solution_hydrogens geom
_atom_sites_solution_primary direct
_atom_sites_solution_secondary difmap
_audit_creation_method SHELXL-97
_cell_angle_alpha 90.00
_cell_angle_beta 90.00
_cell_angle_gamma 90.00
_cell_formula_units_Z 4
_cell_length_a 12.267(4)
_cell_length_b 13.076(4)
_cell_length_c 24.449(8)
_cell_measurement_reflns_used 3611
_cell_measurement_temperature 296(2)
_cell_measurement_theta_max 18.66
_cell_measurement_theta_min 2.28
_cell_volume 3922(2)
_computing_cell_refinement 'Bruker SMART'
_computing_data_collection 'Bruker SMART'
_computing_data_reduction 'Bruker SAINT'
_computing_molecular_graphics 'Bruker SHELXTL'
_computing_publication_material 'Bruker SHELXTL'
_computing_structure_refinement 'SHELXL-97 (Sheldrick, 1997)'
_computing_structure_solution 'SHELXS-97 (Sheldrick, 1990)'
_diffrn_ambient_temperature 296(2)
_diffrn_measured_fraction_theta_full 1.000
_diffrn_measured_fraction_theta_max 1.000
_diffrn_measurement_device_type 'CCD area detector'
_diffrn_measurement_method 'phi and omega scans'
_diffrn_radiation_monochromator graphite
_diffrn_radiation_source 'fine-focus sealed tube'
_diffrn_radiation_type MoK\a
_diffrn_radiation_wavelength 0.71073
_diffrn_reflns_av_R_equivalents 0.1140
_diffrn_reflns_av_sigmaI/netI 0.0890
_diffrn_reflns_limit_h_max 14
_diffrn_reflns_limit_h_min -14
_diffrn_reflns_limit_k_max 15
_diffrn_reflns_limit_k_min -15
_diffrn_reflns_limit_l_max 29
_diffrn_reflns_limit_l_min -29
_diffrn_reflns_number 37516
_diffrn_reflns_theta_full 25.00
_diffrn_reflns_theta_max 25.00
_diffrn_reflns_theta_min 1.67
_exptl_absorpt_coefficient_mu 0.174
_exptl_absorpt_correction_T_max 0.991
_exptl_absorpt_correction_T_min 0.846
_exptl_absorpt_correction_type multi-scan
_exptl_crystal_colour Colorless
_exptl_crystal_density_diffrn 1.464
_exptl_crystal_density_method 'not measured'
_exptl_crystal_description Plate
_exptl_crystal_F_000 1776
_exptl_crystal_size_max 0.80
_exptl_crystal_size_mid 0.80
_exptl_crystal_size_min 0.05
_refine_diff_density_max 0.177
_refine_diff_density_min -0.175
_refine_diff_density_rms 0.040
_refine_ls_abs_structure_details 'Flack H D (1983), Acta Cryst. A39, 876-881'
_refine_ls_abs_structure_Flack -0.19(14)
_refine_ls_extinction_method none
_refine_ls_goodness_of_fit_ref 0.985
_refine_ls_hydrogen_treatment constr
_refine_ls_matrix_type full
_refine_ls_number_parameters 523
_refine_ls_number_reflns 6900
_refine_ls_number_restraints 0
_refine_ls_restrained_S_all 0.985
_refine_ls_R_factor_all 0.1208
_refine_ls_R_factor_gt 0.0470
_refine_ls_shift/su_max 0.001
_refine_ls_shift/su_mean 0.000
_refine_ls_structure_factor_coef Fsqd
_refine_ls_weighting_details 'calc w=1/[\s^2^(Fo^2^)+(0.0303P)^2^+0.0000P] where P=(Fo^2^+2Fc^2^)/3'
_refine_ls_weighting_scheme calc
_refine_ls_wR_factor_gt 0.0737
_refine_ls_wR_factor_ref 0.0957
_reflns_number_gt 3723
_reflns_number_total 6900
_reflns_threshold_expression >2sigma(I)
_cod_data_source_file B814486a.txt
_cod_data_source_block Cy3PC4H8OB(C6F5)3
_cod_depositor_comments
;
The following automatic conversions were performed:
'_symmetry_cell_setting' value 'Orthorhombic' changed to 'orthorhombic'
according to '/home/saulius/struct/CIF-dictionaries/cif_core.dic'
dictionary named 'cif_core.dic' version 2.4.1 from 2010-06-29.

Automatic conversion script
Id: cif_fix_enum 1527 2010-12-29 10:47:43Z saulius 
;
_cod_original_sg_symbol_H-M P2(1)2(1)2(1)
_cod_database_code 7000569

loop_
_symmetry_equiv_pos_as_xyz
'x, y, z'
'-x+1/2, -y, z+1/2'
'-x, y+1/2, -z+1/2'
'x+1/2, -y+1/2, -z'

loop_
_atom_site_label
_atom_site_type_symbol
_atom_site_fract_x
_atom_site_fract_y
_atom_site_fract_z
_atom_site_U_iso_or_equiv
_atom_site_adp_type
_atom_site_occupancy
_atom_site_symmetry_multiplicity
_atom_site_calc_flag
_atom_site_refinement_flags
_atom_site_disorder_assembly
_atom_site_disorder_group
P1 P 0.71314(9) 0.57877(8) 0.86979(4) 0.0445(3) Uani 1 1 d . . .
O1 O 0.6171(2) 0.3598(2) 1.00734(10) 0.0471(7) Uani 1 1 d . . .
B1 B 0.6297(4) 0.3449(4) 1.0655(2) 0.0474(13) Uani 1 1 d . . .
F1 F 0.6433(2) 0.5012(2) 1.16090(10) 0.0799(8) Uani 1 1 d . . .
F2 F 0.8095(3) 0.6219(2) 1.18101(11) 0.0967(10) Uani 1 1 d . . .
F3 F 0.9956(2) 0.6095(2) 1.12062(12) 0.1009(10) Uani 1 1 d . . .
F4 F 1.0054(2) 0.4751(2) 1.03630(14) 0.0986(10) Uani 1 1 d . . .
F5 F 0.83790(19) 0.3568(2) 1.01290(11) 0.0714(8) Uani 1 1 d . . .
F6 F 0.7012(2) 0.16659(18) 0.99167(10) 0.0735(8) Uani 1 1 d . . .
F7 F 0.7848(3) -0.0074(2) 1.02464(12) 0.1003(10) Uani 1 1 d . . .
F8 F 0.8135(2) -0.04847(19) 1.13226(14) 0.1012(10) Uani 1 1 d . . .
F9 F 0.7571(2) 0.0953(2) 1.20744(12) 0.0911(9) Uani 1 1 d . . .
F10 F 0.6716(2) 0.27214(19) 1.17616(10) 0.0723(8) Uani 1 1 d . . .
F11 F 0.46721(19) 0.20442(17) 1.12827(11) 0.0725(7) Uani 1 1 d . . .
F12 F 0.2779(2) 0.26115(19) 1.16836(11) 0.0853(9) Uani 1 1 d . . .
F13 F 0.2046(3) 0.4554(2) 1.15515(13) 0.1070(10) Uani 1 1 d . . .
F14 F 0.3298(2) 0.5930(2) 1.10248(12) 0.0967(10) Uani 1 1 d . . .
F15 F 0.5239(2) 0.54092(18) 1.06368(10) 0.0730(8) Uani 1 1 d . . .
C1 C 0.7297(4) 0.4224(3) 1.08515(16) 0.0484(11) Uani 1 1 d . . .
C2 C 0.7304(4) 0.4909(3) 1.1274(2) 0.0581(12) Uani 1 1 d . . .
C3 C 0.8166(5) 0.5543(4) 1.1395(2) 0.0645(14) Uani 1 1 d . . .
C4 C 0.9099(5) 0.5489(4) 1.1092(2) 0.0687(15) Uani 1 1 d . . .
C5 C 0.9164(4) 0.4812(4) 1.0672(2) 0.0659(14) Uani 1 1 d . . .
C6 C 0.8266(4) 0.4208(3) 1.05607(18) 0.0536(12) Uani 1 1 d . . .
C7 C 0.6775(3) 0.2294(3) 1.08244(18) 0.0507(12) Uani 1 1 d . . .
C8 C 0.7092(4) 0.1533(3) 1.04612(19) 0.0539(12) Uani 1 1 d . . .
C9 C 0.7544(4) 0.0618(3) 1.0632(3) 0.0688(15) Uani 1 1 d . . .
C10 C 0.7690(4) 0.0410(4) 1.1164(3) 0.0704(16) Uani 1 1 d . . .
C11 C 0.7423(4) 0.1137(4) 1.1538(2) 0.0600(13) Uani 1 1 d . . .
C12 C 0.6970(3) 0.2041(3) 1.1362(2) 0.0551(12) Uani 1 1 d . . .
C13 C 0.5107(3) 0.3709(3) 1.09568(15) 0.0453(11) Uani 1 1 d . . .
C14 C 0.4401(4) 0.3041(3) 1.12134(18) 0.0540(12) Uani 1 1 d . . .
C15 C 0.3405(4) 0.3311(3) 1.14205(19) 0.0592(13) Uani 1 1 d . . .
C16 C 0.3020(4) 0.4271(4) 1.1359(2) 0.0675(13) Uani 1 1 d . . .
C17 C 0.3674(4) 0.4966(3) 1.1094(2) 0.0628(13) Uani 1 1 d . . .
C18 C 0.4651(4) 0.4677(3) 1.09011(17) 0.0543(12) Uani 1 1 d . . .
C19 C 0.5247(3) 0.3164(3) 0.98179(15) 0.0529(12) Uani 1 1 d . . .
H19A H 0.4599 0.3537 0.9927 0.063 Uiso 1 1 calc R . .
H19B H 0.5164 0.2460 0.9936 0.063 Uiso 1 1 calc R . .
C20 C 0.5357(4) 0.3197(3) 0.92146(16) 0.0527(12) Uani 1 1 d . . .
H20A H 0.4697 0.2923 0.9052 0.063 Uiso 1 1 calc R . .
H20B H 0.5956 0.2756 0.9107 0.063 Uiso 1 1 calc R . .
C21 C 0.5557(3) 0.4256(3) 0.89853(18) 0.0583(12) Uani 1 1 d . . .
H21A H 0.5201 0.4754 0.9219 0.070 Uiso 1 1 calc R . .
H21B H 0.5225 0.4301 0.8626 0.070 Uiso 1 1 calc R . .
C22 C 0.6766(3) 0.4533(3) 0.89372(16) 0.0507(12) Uani 1 1 d . . .
H22A H 0.7103 0.4038 0.8694 0.061 Uiso 1 1 calc R . .
H22B H 0.7093 0.4441 0.9295 0.061 Uiso 1 1 calc R . .
C23 C 0.8536(4) 0.5720(3) 0.84578(16) 0.0546(12) Uani 1 1 d . . .
H23A H 0.8940 0.5377 0.8751 0.065 Uiso 1 1 calc R . .
C24 C 0.9100(4) 0.6768(4) 0.8385(2) 0.0769(15) Uani 1 1 d . . .
H24A H 0.8753 0.7141 0.8089 0.092 Uiso 1 1 calc R . .
H24B H 0.9022 0.7167 0.8717 0.092 Uiso 1 1 calc R . .
C25 C 1.0307(4) 0.6620(5) 0.8257(2) 0.0997(19) Uani 1 1 d . . .
H25A H 1.0643 0.7282 0.8197 0.120 Uiso 1 1 calc R . .
H25B H 1.0663 0.6304 0.8568 0.120 Uiso 1 1 calc R . .
C26 C 1.0473(4) 0.5966(5) 0.7762(2) 0.0951(19) Uani 1 1 d . . .
H26A H 1.1248 0.5869 0.7702 0.114 Uiso 1 1 calc R . .
H26B H 1.0173 0.6307 0.7444 0.114 Uiso 1 1 calc R . .
C27 C 0.9930(4) 0.4935(4) 0.7832(2) 0.0853(17) Uani 1 1 d . . .
H27A H 1.0275 0.4567 0.8130 0.102 Uiso 1 1 calc R . .
H27B H 1.0020 0.4537 0.7501 0.102 Uiso 1 1 calc R . .
C28 C 0.8708(4) 0.5065(4) 0.79550(19) 0.0719(15) Uani 1 1 d . . .
H28A H 0.8352 0.5381 0.7644 0.086 Uiso 1 1 calc R . .
H28B H 0.8381 0.4398 0.8013 0.086 Uiso 1 1 calc R . .
C29 C 0.6158(3) 0.6189(3) 0.81858(16) 0.0481(11) Uani 1 1 d . . .
H29A H 0.5453 0.6205 0.8375 0.058 Uiso 1 1 calc R . .
C30 C 0.6319(4) 0.7267(3) 0.79636(17) 0.0577(13) Uani 1 1 d . . .
H30A H 0.6982 0.7293 0.7748 0.069 Uiso 1 1 calc R . .
H30B H 0.6395 0.7743 0.8265 0.069 Uiso 1 1 calc R . .
C31 C 0.5351(4) 0.7577(4) 0.76098(19) 0.0743(15) Uani 1 1 d . . .
H31A H 0.4705 0.7620 0.7837 0.089 Uiso 1 1 calc R . .
H31B H 0.5486 0.8250 0.7457 0.089 Uiso 1 1 calc R . .
C32 C 0.5146(4) 0.6840(4) 0.71537(18) 0.0742(15) Uani 1 1 d . . .
H32A H 0.5751 0.6861 0.6898 0.089 Uiso 1 1 calc R . .
H32B H 0.4492 0.7040 0.6959 0.089 Uiso 1 1 calc R . .
C33 C 0.5012(4) 0.5758(4) 0.73697(18) 0.0689(14) Uani 1 1 d . . .
H33A H 0.4364 0.5718 0.7596 0.083 Uiso 1 1 calc R . .
H33B H 0.4926 0.5287 0.7066 0.083 Uiso 1 1 calc R . .
C34 C 0.5995(4) 0.5462(3) 0.77017(16) 0.0592(13) Uani 1 1 d . . .
H34A H 0.6638 0.5476 0.7471 0.071 Uiso 1 1 calc R . .
H34B H 0.5905 0.4769 0.7836 0.071 Uiso 1 1 calc R . .
C35 C 0.7087(3) 0.6694(3) 0.92581(14) 0.0422(10) Uani 1 1 d . . .
H35A H 0.7310 0.7356 0.9107 0.051 Uiso 1 1 calc R . .
C36 C 0.5966(3) 0.6852(3) 0.95106(18) 0.0624(14) Uani 1 1 d . . .
H36A H 0.5450 0.7041 0.9228 0.075 Uiso 1 1 calc R . .
H36B H 0.5719 0.6219 0.9676 0.075 Uiso 1 1 calc R . .
C37 C 0.6012(4) 0.7687(4) 0.9941(2) 0.0731(16) Uani 1 1 d . . .
H37A H 0.6185 0.8331 0.9764 0.088 Uiso 1 1 calc R . .
H37B H 0.5299 0.7755 1.0108 0.088 Uiso 1 1 calc R . .
C38 C 0.6842(4) 0.7481(4) 1.03803(17) 0.0663(14) Uani 1 1 d . . .
H38A H 0.6624 0.6886 1.0590 0.080 Uiso 1 1 calc R . .
H38B H 0.6876 0.8061 1.0627 0.080 Uiso 1 1 calc R . .
C39 C 0.7955(4) 0.7299(3) 1.01307(16) 0.0584(12) Uani 1 1 d . . .
H39A H 0.8470 0.7122 1.0417 0.070 Uiso 1 1 calc R . .
H39B H 0.8208 0.7920 0.9955 0.070 Uiso 1 1 calc R . .
C40 C 0.7908(4) 0.6433(3) 0.97091(15) 0.0574(12) Uani 1 1 d . . .
H40A H 0.8624 0.6332 0.9549 0.069 Uiso 1 1 calc R . .
H40B H 0.7694 0.5802 0.9888 0.069 Uiso 1 1 calc R . .

loop_
_atom_site_aniso_label
_atom_site_aniso_U_11
_atom_site_aniso_U_22
_atom_site_aniso_U_33
_atom_site_aniso_U_23
_atom_site_aniso_U_13
_atom_site_aniso_U_12
P1 0.0447(7) 0.0446(6) 0.0441(6) 0.0007(5) -0.0004(6) 0.0008(6)
O1 0.0440(19) 0.0527(18) 0.0445(18) 0.0003(14) -0.0089(14) -0.0080(14)
B1 0.045(3) 0.052(3) 0.045(3) 0.001(3) 0.002(3) -0.006(3)
F1 0.089(2) 0.095(2) 0.0560(17) -0.0144(15) 0.0084(16) -0.0244(18)
F2 0.126(3) 0.088(2) 0.0754(19) -0.0140(17) -0.0197(19) -0.036(2)
F3 0.085(2) 0.099(2) 0.119(2) 0.0093(19) -0.024(2) -0.0488(19)
F4 0.052(2) 0.100(2) 0.144(3) -0.002(2) 0.010(2) -0.0121(17)
F5 0.0469(17) 0.0750(19) 0.092(2) -0.0109(16) 0.0087(15) 0.0021(14)
F6 0.089(2) 0.0637(17) 0.0682(18) -0.0110(14) 0.0060(17) 0.0042(16)
F7 0.106(3) 0.0599(18) 0.135(3) -0.0141(18) 0.018(2) 0.0103(18)
F8 0.084(2) 0.0592(18) 0.161(3) 0.0246(19) -0.017(2) 0.0058(15)
F9 0.092(2) 0.089(2) 0.092(2) 0.0318(17) -0.0316(17) -0.0091(16)
F10 0.081(2) 0.0748(19) 0.0614(17) 0.0026(15) -0.0090(15) 0.0034(15)
F11 0.0614(17) 0.0495(15) 0.107(2) 0.0156(15) 0.0099(17) -0.0022(13)
F12 0.0645(18) 0.0691(17) 0.122(2) 0.0082(17) 0.0305(18) -0.0153(16)
F13 0.073(2) 0.091(2) 0.157(3) -0.0006(19) 0.046(2) 0.0097(18)
F14 0.092(2) 0.0592(18) 0.139(3) 0.0077(17) 0.0195(19) 0.0264(16)
F15 0.0738(19) 0.0500(15) 0.095(2) 0.0180(14) 0.0181(16) -0.0005(14)
C1 0.052(3) 0.049(3) 0.044(3) 0.006(2) -0.006(2) -0.004(2)
C2 0.060(3) 0.065(3) 0.050(3) 0.004(3) -0.001(3) -0.012(3)
C3 0.074(4) 0.061(3) 0.059(3) 0.001(3) -0.020(3) -0.013(3)
C4 0.064(4) 0.062(4) 0.080(4) 0.014(3) -0.022(3) -0.025(3)
C5 0.045(4) 0.071(4) 0.082(4) 0.012(3) -0.005(3) -0.006(3)
C6 0.047(3) 0.054(3) 0.060(3) -0.004(3) -0.002(3) 0.003(3)
C7 0.043(3) 0.054(3) 0.055(3) 0.005(2) -0.002(2) -0.012(2)
C8 0.053(3) 0.051(3) 0.057(3) -0.003(3) 0.004(3) -0.010(3)
C9 0.056(4) 0.038(3) 0.112(5) -0.004(3) 0.010(3) 0.000(2)
C10 0.053(3) 0.045(3) 0.114(5) 0.027(3) -0.004(3) 0.001(3)
C11 0.051(3) 0.062(3) 0.067(3) 0.022(3) -0.014(3) -0.011(3)
C12 0.049(3) 0.050(3) 0.066(3) -0.001(3) 0.001(3) -0.005(2)
C13 0.044(3) 0.047(3) 0.045(3) 0.002(2) -0.001(2) -0.005(2)
C14 0.054(3) 0.042(3) 0.066(3) 0.005(2) -0.005(3) 0.000(2)
C15 0.053(3) 0.054(3) 0.071(4) 0.004(3) 0.011(3) -0.013(3)
C16 0.050(3) 0.063(3) 0.089(4) -0.012(3) 0.023(3) 0.004(3)
C17 0.059(3) 0.041(3) 0.088(4) 0.002(3) 0.002(3) 0.008(3)
C18 0.060(3) 0.042(3) 0.061(3) 0.011(2) 0.003(3) -0.003(3)
C19 0.048(3) 0.057(3) 0.054(3) 0.001(2) -0.004(2) -0.005(2)
C20 0.050(3) 0.056(3) 0.052(3) -0.007(2) -0.007(2) -0.008(2)
C21 0.056(3) 0.058(3) 0.060(3) 0.005(2) -0.005(2) -0.010(2)
C22 0.054(3) 0.042(2) 0.056(3) 0.004(2) -0.003(2) -0.004(2)
C23 0.049(3) 0.063(3) 0.052(3) -0.007(2) 0.011(2) 0.000(2)
C24 0.061(4) 0.067(3) 0.102(4) -0.003(3) 0.028(3) -0.009(3)
C25 0.064(4) 0.121(5) 0.114(5) -0.007(4) 0.033(4) -0.022(4)
C26 0.054(4) 0.146(6) 0.086(4) 0.026(4) 0.024(3) 0.016(4)
C27 0.063(4) 0.109(5) 0.084(4) -0.007(3) 0.018(3) 0.009(4)
C28 0.057(4) 0.090(4) 0.068(3) -0.006(3) 0.013(3) 0.011(3)
C29 0.050(3) 0.055(3) 0.039(2) -0.002(2) -0.001(2) 0.005(2)
C30 0.065(3) 0.050(3) 0.058(3) 0.010(2) -0.007(3) 0.002(2)
C31 0.072(4) 0.073(3) 0.079(4) 0.018(3) -0.011(3) 0.010(3)
C32 0.065(4) 0.107(4) 0.051(3) 0.012(3) -0.008(3) 0.012(3)
C33 0.056(3) 0.099(4) 0.051(3) 0.006(3) -0.012(3) 0.006(3)
C34 0.069(4) 0.060(3) 0.048(3) -0.004(2) -0.008(3) -0.003(3)
C35 0.041(3) 0.041(2) 0.045(2) -0.0014(19) -0.002(2) -0.003(2)
C36 0.047(3) 0.069(3) 0.071(3) -0.014(3) -0.002(3) 0.000(2)
C37 0.052(3) 0.093(4) 0.075(3) -0.041(3) 0.005(3) 0.003(3)
C38 0.078(4) 0.069(3) 0.052(3) -0.008(2) 0.005(3) -0.018(3)
C39 0.057(3) 0.063(3) 0.055(3) -0.001(2) -0.007(3) 0.004(3)
C40 0.060(3) 0.059(3) 0.053(3) -0.010(2) -0.011(3) 0.006(3)

loop_
_atom_type_symbol
_atom_type_description
_atom_type_scat_dispersion_real
_atom_type_scat_dispersion_imag
_atom_type_scat_source
C C 0.0033 0.0016 'International Tables Vol C Tables 4.2.6.8 and 6.1.1.4'
H H 0.0000 0.0000 'International Tables Vol C Tables 4.2.6.8 and 6.1.1.4'
B B 0.0013 0.0007 'International Tables Vol C Tables 4.2.6.8 and 6.1.1.4'
O O 0.0106 0.0060 'International Tables Vol C Tables 4.2.6.8 and 6.1.1.4'
F F 0.0171 0.0103 'International Tables Vol C Tables 4.2.6.8 and 6.1.1.4'
P P 0.1023 0.0942 'International Tables Vol C Tables 4.2.6.8 and 6.1.1.4'

loop_
_geom_angle_atom_site_label_1
_geom_angle_atom_site_label_2
_geom_angle_atom_site_label_3
_geom_angle
_geom_angle_site_symmetry_1
_geom_angle_site_symmetry_3
_geom_angle_publ_flag
C22 P1 C29 109.0(2) . . ?
C22 P1 C35 110.07(19) . . ?
C29 P1 C35 108.29(18) . . ?
C22 P1 C23 107.2(2) . . ?
C29 P1 C23 114.6(2) . . ?
C35 P1 C23 107.7(2) . . ?
C19 O1 B1 117.8(3) . . ?
O1 B1 C1 106.3(3) . . ?
O1 B1 C13 108.3(4) . . ?
C1 B1 C13 113.2(4) . . ?
O1 B1 C7 113.7(4) . . ?
C1 B1 C7 102.7(3) . . ?
C13 B1 C7 112.4(3) . . ?
C2 C1 C6 113.0(4) . . ?
C2 C1 B1 128.5(4) . . ?
C6 C1 B1 118.5(4) . . ?
F1 C2 C1 121.1(4) . . ?
F1 C2 C3 114.6(5) . . ?
C1 C2 C3 124.3(5) . . ?
F2 C3 C4 119.7(5) . . ?
F2 C3 C2 120.5(5) . . ?
C4 C3 C2 119.8(5) . . ?
F3 C4 C5 119.6(6) . . ?
F3 C4 C3 120.8(5) . . ?
C5 C4 C3 119.5(5) . . ?
F4 C5 C4 121.1(5) . . ?
F4 C5 C6 120.6(5) . . ?
C4 C5 C6 118.2(5) . . ?
F5 C6 C5 115.1(4) . . ?
F5 C6 C1 119.8(4) . . ?
C5 C6 C1 125.1(5) . . ?
C12 C7 C8 112.9(4) . . ?
C12 C7 B1 121.0(4) . . ?
C8 C7 B1 126.0(4) . . ?
F6 C8 C9 116.1(4) . . ?
F6 C8 C7 121.3(4) . . ?
C9 C8 C7 122.6(4) . . ?
C10 C9 F7 120.1(5) . . ?
C10 C9 C8 121.5(5) . . ?
F7 C9 C8 118.4(5) . . ?
C9 C10 F8 120.6(5) . . ?
C9 C10 C11 118.6(5) . . ?
F8 C10 C11 120.7(5) . . ?
F9 C11 C10 119.9(5) . . ?
F9 C11 C12 121.0(5) . . ?
C10 C11 C12 119.1(5) . . ?
F10 C12 C7 119.3(4) . . ?
F10 C12 C11 115.4(4) . . ?
C7 C12 C11 125.2(5) . . ?
C14 C13 C18 111.6(4) . . ?
C14 C13 B1 128.4(4) . . ?
C18 C13 B1 119.6(4) . . ?
F11 C14 C15 114.8(4) . . ?
F11 C14 C13 120.7(4) . . ?
C15 C14 C13 124.4(4) . . ?
C16 C15 F12 118.8(4) . . ?
C16 C15 C14 120.7(4) . . ?
F12 C15 C14 120.5(4) . . ?
F13 C16 C15 122.1(5) . . ?
F13 C16 C17 120.3(5) . . ?
C15 C16 C17 117.6(4) . . ?
C18 C17 F14 121.5(5) . . ?
C18 C17 C16 120.0(4) . . ?
F14 C17 C16 118.4(5) . . ?
C17 C18 F15 116.2(4) . . ?
C17 C18 C13 125.6(4) . . ?
F15 C18 C13 118.2(4) . . ?
O1 C19 C20 110.8(3) . . ?
O1 C19 H19A 109.5 . . ?
C20 C19 H19A 109.5 . . ?
O1 C19 H19B 109.5 . . ?
C20 C19 H19B 109.5 . . ?
H19A C19 H19B 108.1 . . ?
C19 C20 C21 114.2(3) . . ?
C19 C20 H20A 108.7 . . ?
C21 C20 H20A 108.7 . . ?
C19 C20 H20B 108.7 . . ?
C21 C20 H20B 108.7 . . ?
H20A C20 H20B 107.6 . . ?
C20 C21 C22 113.7(3) . . ?
C20 C21 H21A 108.8 . . ?
C22 C21 H21A 108.8 . . ?
C20 C21 H21B 108.8 . . ?
C22 C21 H21B 108.8 . . ?
H21A C21 H21B 107.7 . . ?
C21 C22 P1 118.8(3) . . ?
C21 C22 H22A 107.6 . . ?
P1 C22 H22A 107.6 . . ?
C21 C22 H22B 107.6 . . ?
P1 C22 H22B 107.6 . . ?
H22A C22 H22B 107.0 . . ?
C28 C23 C24 110.3(4) . . ?
C28 C23 P1 114.9(3) . . ?
C24 C23 P1 114.6(3) . . ?
C28 C23 H23A 105.3 . . ?
C24 C23 H23A 105.3 . . ?
P1 C23 H23A 105.3 . . ?
C25 C24 C23 110.2(4) . . ?
C25 C24 H24A 109.6 . . ?
C23 C24 H24A 109.6 . . ?
C25 C24 H24B 109.6 . . ?
C23 C24 H24B 109.6 . . ?
H24A C24 H24B 108.1 . . ?
C26 C25 C24 111.8(5) . . ?
C26 C25 H25A 109.3 . . ?
C24 C25 H25A 109.3 . . ?
C26 C25 H25B 109.3 . . ?
C24 C25 H25B 109.3 . . ?
H25A C25 H25B 107.9 . . ?
C25 C26 C27 111.0(4) . . ?
C25 C26 H26A 109.4 . . ?
C27 C26 H26A 109.4 . . ?
C25 C26 H26B 109.4 . . ?
C27 C26 H26B 109.4 . . ?
H26A C26 H26B 108.0 . . ?
C26 C27 C28 110.7(4) . . ?
C26 C27 H27A 109.5 . . ?
C28 C27 H27A 109.5 . . ?
C26 C27 H27B 109.5 . . ?
C28 C27 H27B 109.5 . . ?
H27A C27 H27B 108.1 . . ?
C23 C28 C27 110.9(4) . . ?
C23 C28 H28A 109.5 . . ?
C27 C28 H28A 109.5 . . ?
C23 C28 H28B 109.5 . . ?
C27 C28 H28B 109.5 . . ?
H28A C28 H28B 108.0 . . ?
C30 C29 C34 108.4(3) . . ?
C30 C29 P1 115.4(3) . . ?
C34 C29 P1 116.2(3) . . ?
C30 C29 H29A 105.2 . . ?
C34 C29 H29A 105.2 . . ?
P1 C29 H29A 105.2 . . ?
C29 C30 C31 110.3(4) . . ?
C29 C30 H30A 109.6 . . ?
C31 C30 H30A 109.6 . . ?
C29 C30 H30B 109.6 . . ?
C31 C30 H30B 109.6 . . ?
H30A C30 H30B 108.1 . . ?
C32 C31 C30 112.5(4) . . ?
C32 C31 H31A 109.1 . . ?
C30 C31 H31A 109.1 . . ?
C32 C31 H31B 109.1 . . ?
C30 C31 H31B 109.1 . . ?
H31A C31 H31B 107.8 . . ?
C31 C32 C33 111.0(4) . . ?
C31 C32 H32A 109.4 . . ?
C33 C32 H32A 109.4 . . ?
C31 C32 H32B 109.4 . . ?
C33 C32 H32B 109.4 . . ?
H32A C32 H32B 108.0 . . ?
C34 C33 C32 109.9(4) . . ?
C34 C33 H33A 109.7 . . ?
C32 C33 H33A 109.7 . . ?
C34 C33 H33B 109.7 . . ?
C32 C33 H33B 109.7 . . ?
H33A C33 H33B 108.2 . . ?
C33 C34 C29 111.2(4) . . ?
C33 C34 H34A 109.4 . . ?
C29 C34 H34A 109.4 . . ?
C33 C34 H34B 109.4 . . ?
C29 C34 H34B 109.4 . . ?
H34A C34 H34B 108.0 . . ?
C36 C35 C40 109.4(3) . . ?
C36 C35 P1 115.0(3) . . ?
C40 C35 P1 112.2(3) . . ?
C36 C35 H35A 106.5 . . ?
C40 C35 H35A 106.5 . . ?
P1 C35 H35A 106.5 . . ?
C37 C36 C35 110.2(4) . . ?
C37 C36 H36A 109.6 . . ?
C35 C36 H36A 109.6 . . ?
C37 C36 H36B 109.6 . . ?
C35 C36 H36B 109.6 . . ?
H36A C36 H36B 108.1 . . ?
C38 C37 C36 113.1(4) . . ?
C38 C37 H37A 109.0 . . ?
C36 C37 H37A 109.0 . . ?
C38 C37 H37B 109.0 . . ?
C36 C37 H37B 109.0 . . ?
H37A C37 H37B 107.8 . . ?
C37 C38 C39 110.5(4) . . ?
C37 C38 H38A 109.6 . . ?
C39 C38 H38A 109.6 . . ?
C37 C38 H38B 109.6 . . ?
C39 C38 H38B 109.6 . . ?
H38A C38 H38B 108.1 . . ?
C38 C39 C40 110.7(4) . . ?
C38 C39 H39A 109.5 . . ?
C40 C39 H39A 109.5 . . ?
C38 C39 H39B 109.5 . . ?
C40 C39 H39B 109.5 . . ?
H39A C39 H39B 108.1 . . ?
C35 C40 C39 110.1(3) . . ?
C35 C40 H40A 109.6 . . ?
C39 C40 H40A 109.6 . . ?
C35 C40 H40B 109.6 . . ?
C39 C40 H40B 109.6 . . ?
H40A C40 H40B 108.1 . . ?

loop_
_geom_bond_atom_site_label_1
_geom_bond_atom_site_label_2
_geom_bond_distance
_geom_bond_site_symmetry_2
_geom_bond_publ_flag
P1 C22 1.799(4) . ?
P1 C29 1.808(4) . ?
P1 C35 1.812(4) . ?
P1 C23 1.823(4) . ?
O1 C19 1.414(4) . ?
O1 B1 1.444(5) . ?
B1 C1 1.661(6) . ?
B1 C13 1.670(6) . ?
B1 C7 1.672(6) . ?
F1 C2 1.354(5) . ?
F2 C3 1.350(5) . ?
F3 C4 1.346(5) . ?
F4 C5 1.330(5) . ?
F5 C6 1.355(5) . ?
F6 C8 1.346(4) . ?
F7 C9 1.360(5) . ?
F8 C10 1.348(5) . ?
F9 C11 1.345(5) . ?
F10 C12 1.358(5) . ?
F11 C14 1.356(4) . ?
F12 C15 1.356(5) . ?
F13 C16 1.336(5) . ?
F14 C17 1.352(5) . ?
F15 C18 1.362(4) . ?
C1 C2 1.367(5) . ?
C1 C6 1.385(6) . ?
C2 C3 1.375(6) . ?
C3 C4 1.365(7) . ?
C4 C5 1.359(6) . ?
C5 C6 1.383(6) . ?
C7 C12 1.375(5) . ?
C7 C8 1.389(5) . ?
C8 C9 1.384(6) . ?
C9 C10 1.340(7) . ?
C10 C11 1.359(6) . ?
C11 C12 1.376(6) . ?
C13 C14 1.380(5) . ?
C13 C18 1.391(6) . ?
C14 C15 1.369(6) . ?
C15 C16 1.351(6) . ?
C16 C17 1.375(6) . ?
C17 C18 1.343(6) . ?
C19 C20 1.482(5) . ?
C19 H19A 0.9700 . ?
C19 H19B 0.9700 . ?
C20 C21 1.515(5) . ?
C20 H20A 0.9700 . ?
C20 H20B 0.9700 . ?
C21 C22 1.531(5) . ?
C21 H21A 0.9700 . ?
C21 H21B 0.9700 . ?
C22 H22A 0.9700 . ?
C22 H22B 0.9700 . ?
C23 C28 1.513(5) . ?
C23 C24 1.545(6) . ?
C23 H23A 0.9800 . ?
C24 C25 1.526(6) . ?
C24 H24A 0.9700 . ?
C24 H24B 0.9700 . ?
C25 C26 1.495(7) . ?
C25 H25A 0.9700 . ?
C25 H25B 0.9700 . ?
C26 C27 1.513(7) . ?
C26 H26A 0.9700 . ?
C26 H26B 0.9700 . ?
C27 C28 1.537(6) . ?
C27 H27A 0.9700 . ?
C27 H27B 0.9700 . ?
C28 H28A 0.9700 . ?
C28 H28B 0.9700 . ?
C29 C30 1.523(5) . ?
C29 C34 1.531(5) . ?
C29 H29A 0.9800 . ?
C30 C31 1.524(6) . ?
C30 H30A 0.9700 . ?
C30 H30B 0.9700 . ?
C31 C32 1.495(6) . ?
C31 H31A 0.9700 . ?
C31 H31B 0.9700 . ?
C32 C33 1.519(6) . ?
C32 H32A 0.9700 . ?
C32 H32B 0.9700 . ?
C33 C34 1.504(6) . ?
C33 H33A 0.9700 . ?
C33 H33B 0.9700 . ?
C34 H34A 0.9700 . ?
C34 H34B 0.9700 . ?
C35 C36 1.521(5) . ?
C35 C40 1.532(5) . ?
C35 H35A 0.9800 . ?
C36 C37 1.516(5) . ?
C36 H36A 0.9700 . ?
C36 H36B 0.9700 . ?
C37 C38 1.504(6) . ?
C37 H37A 0.9700 . ?
C37 H37B 0.9700 . ?
C38 C39 1.515(6) . ?
C38 H38A 0.9700 . ?
C38 H38B 0.9700 . ?
C39 C40 1.532(5) . ?
C39 H39A 0.9700 . ?
C39 H39B 0.9700 . ?
C40 H40A 0.9700 . ?
C40 H40B 0.9700 . ?

loop_
_geom_torsion_atom_site_label_1
_geom_torsion_atom_site_label_2
_geom_torsion_atom_site_label_3
_geom_torsion_atom_site_label_4
_geom_torsion
_geom_torsion_site_symmetry_1
_geom_torsion_site_symmetry_2
_geom_torsion_site_symmetry_3
_geom_torsion_site_symmetry_4
_geom_torsion_publ_flag
C19 O1 B1 C1 -169.1(3) . . . . ?
C19 O1 B1 C13 -47.1(5) . . . . ?
C19 O1 B1 C7 78.6(4) . . . . ?
O1 B1 C1 C2 129.9(4) . . . . ?
C13 B1 C1 C2 11.0(6) . . . . ?
C7 B1 C1 C2 -110.4(5) . . . . ?
O1 B1 C1 C6 -49.6(5) . . . . ?
C13 B1 C1 C6 -168.5(4) . . . . ?
C7 B1 C1 C6 70.1(5) . . . . ?
C6 C1 C2 F1 -178.7(4) . . . . ?
B1 C1 C2 F1 1.8(7) . . . . ?
C6 C1 C2 C3 1.6(6) . . . . ?
B1 C1 C2 C3 -177.9(4) . . . . ?
F1 C2 C3 F2 -1.6(6) . . . . ?
C1 C2 C3 F2 178.1(4) . . . . ?
F1 C2 C3 C4 178.5(4) . . . . ?
C1 C2 C3 C4 -1.8(7) . . . . ?
F2 C3 C4 F3 0.7(7) . . . . ?
C2 C3 C4 F3 -179.4(4) . . . . ?
F2 C3 C4 C5 -179.5(4) . . . . ?
C2 C3 C4 C5 0.4(7) . . . . ?
F3 C4 C5 F4 -1.3(7) . . . . ?
C3 C4 C5 F4 178.9(4) . . . . ?
F3 C4 C5 C6 -179.3(4) . . . . ?
C3 C4 C5 C6 1.0(7) . . . . ?
F4 C5 C6 F5 0.6(7) . . . . ?
C4 C5 C6 F5 178.6(4) . . . . ?
F4 C5 C6 C1 -179.1(4) . . . . ?
C4 C5 C6 C1 -1.1(7) . . . . ?
C2 C1 C6 F5 -179.8(4) . . . . ?
B1 C1 C6 F5 -0.2(6) . . . . ?
C2 C1 C6 C5 -0.2(6) . . . . ?
B1 C1 C6 C5 179.4(4) . . . . ?
O1 B1 C7 C12 178.1(4) . . . . ?
C1 B1 C7 C12 63.6(5) . . . . ?
C13 B1 C7 C12 -58.4(5) . . . . ?
O1 B1 C7 C8 3.3(6) . . . . ?
C1 B1 C7 C8 -111.2(5) . . . . ?
C13 B1 C7 C8 126.8(4) . . . . ?
C12 C7 C8 F6 -176.7(4) . . . . ?
B1 C7 C8 F6 -1.6(7) . . . . ?
C12 C7 C8 C9 0.6(6) . . . . ?
B1 C7 C8 C9 175.8(4) . . . . ?
F6 C8 C9 C10 178.3(4) . . . . ?
C7 C8 C9 C10 0.8(7) . . . . ?
F6 C8 C9 F7 -1.3(6) . . . . ?
C7 C8 C9 F7 -178.8(4) . . . . ?
F7 C9 C10 F8 -0.2(7) . . . . ?
C8 C9 C10 F8 -179.8(4) . . . . ?
F7 C9 C10 C11 177.0(4) . . . . ?
C8 C9 C10 C11 -2.6(7) . . . . ?
C9 C10 C11 F9 -179.4(4) . . . . ?
F8 C10 C11 F9 -2.1(7) . . . . ?
C9 C10 C11 C12 2.8(7) . . . . ?
F8 C10 C11 C12 -180.0(4) . . . . ?
C8 C7 C12 F10 179.0(4) . . . . ?
B1 C7 C12 F10 3.6(6) . . . . ?
C8 C7 C12 C11 -0.4(7) . . . . ?
B1 C7 C12 C11 -175.8(4) . . . . ?
F9 C11 C12 F10 1.5(6) . . . . ?
C10 C11 C12 F10 179.3(4) . . . . ?
F9 C11 C12 C7 -179.1(4) . . . . ?
C10 C11 C12 C7 -1.3(7) . . . . ?
O1 B1 C13 C14 111.3(5) . . . . ?
C1 B1 C13 C14 -131.0(4) . . . . ?
C7 B1 C13 C14 -15.1(6) . . . . ?
O1 B1 C13 C18 -59.7(5) . . . . ?
C1 B1 C13 C18 58.0(5) . . . . ?
C7 B1 C13 C18 173.8(4) . . . . ?
C18 C13 C14 F11 176.7(4) . . . . ?
B1 C13 C14 F11 5.1(7) . . . . ?
C18 C13 C14 C15 -4.0(6) . . . . ?
B1 C13 C14 C15 -175.6(4) . . . . ?
F11 C14 C15 C16 -177.4(4) . . . . ?
C13 C14 C15 C16 3.4(8) . . . . ?
F11 C14 C15 F12 1.6(6) . . . . ?
C13 C14 C15 F12 -177.7(4) . . . . ?
F12 C15 C16 F13 0.3(8) . . . . ?
C14 C15 C16 F13 179.3(4) . . . . ?
F12 C15 C16 C17 179.6(4) . . . . ?
C14 C15 C16 C17 -1.4(8) . . . . ?
F13 C16 C17 C18 -179.9(4) . . . . ?
C15 C16 C17 C18 0.8(8) . . . . ?
F13 C16 C17 F14 -1.2(7) . . . . ?
C15 C16 C17 F14 179.5(4) . . . . ?
F14 C17 C18 F15 0.4(7) . . . . ?
C16 C17 C18 F15 179.1(4) . . . . ?
F14 C17 C18 C13 179.4(4) . . . . ?
C16 C17 C18 C13 -2.0(8) . . . . ?
C14 C13 C18 C17 3.4(6) . . . . ?
B1 C13 C18 C17 175.8(4) . . . . ?
C14 C13 C18 F15 -177.7(4) . . . . ?
B1 C13 C18 F15 -5.2(6) . . . . ?
B1 O1 C19 C20 -168.2(4) . . . . ?
O1 C19 C20 C21 -55.8(5) . . . . ?
C19 C20 C21 C22 90.5(4) . . . . ?
C20 C21 C22 P1 -177.4(3) . . . . ?
C29 P1 C22 C21 -35.5(4) . . . . ?
C35 P1 C22 C21 83.1(4) . . . . ?
C23 P1 C22 C21 -160.0(3) . . . . ?
C22 P1 C23 C28 66.7(4) . . . . ?
C29 P1 C23 C28 -54.3(4) . . . . ?
C35 P1 C23 C28 -174.9(3) . . . . ?
C22 P1 C23 C24 -164.0(3) . . . . ?
C29 P1 C23 C24 74.9(4) . . . . ?
C35 P1 C23 C24 -45.6(4) . . . . ?
C28 C23 C24 C25 -55.9(5) . . . . ?
P1 C23 C24 C25 172.6(4) . . . . ?
C23 C24 C25 C26 56.5(6) . . . . ?
C24 C25 C26 C27 -57.1(6) . . . . ?
C25 C26 C27 C28 56.6(6) . . . . ?
C24 C23 C28 C27 56.5(5) . . . . ?
P1 C23 C28 C27 -172.1(4) . . . . ?
C26 C27 C28 C23 -56.9(6) . . . . ?
C22 P1 C29 C30 176.8(3) . . . . ?
C35 P1 C29 C30 57.1(4) . . . . ?
C23 P1 C29 C30 -63.1(4) . . . . ?
C22 P1 C29 C34 -54.7(4) . . . . ?
C35 P1 C29 C34 -174.4(3) . . . . ?
C23 P1 C29 C34 65.4(4) . . . . ?
C34 C29 C30 C31 57.0(5) . . . . ?
P1 C29 C30 C31 -170.7(3) . . . . ?
C29 C30 C31 C32 -55.9(5) . . . . ?
C30 C31 C32 C33 54.7(6) . . . . ?
C31 C32 C33 C34 -55.7(5) . . . . ?
C32 C33 C34 C29 59.4(5) . . . . ?
C30 C29 C34 C33 -60.1(5) . . . . ?
P1 C29 C34 C33 168.0(3) . . . . ?
C22 P1 C35 C36 -63.6(4) . . . . ?
C29 P1 C35 C36 55.4(4) . . . . ?
C23 P1 C35 C36 179.8(3) . . . . ?
C22 P1 C35 C40 62.4(3) . . . . ?
C29 P1 C35 C40 -178.6(3) . . . . ?
C23 P1 C35 C40 -54.2(3) . . . . ?
C40 C35 C36 C37 57.3(5) . . . . ?
P1 C35 C36 C37 -175.3(3) . . . . ?
C35 C36 C37 C38 -56.1(5) . . . . ?
C36 C37 C38 C39 54.8(5) . . . . ?
C37 C38 C39 C40 -55.3(5) . . . . ?
C36 C35 C40 C39 -59.2(5) . . . . ?
P1 C35 C40 C39 171.9(3) . . . . ?
C38 C39 C40 C35 58.4(5) . . . . ?
